data_2224979
loop_
_publ_author_name
'Risto, Maarit'
'Oilunkaniemi, Raija'
'Laitinen, Risto S.'
'Ahlgr\'en, Markku'

_publ_section_title
;Bis(\m~2~-phenyltellurolato)bis(phenyltellurolato)tetra-\m~3~-tellurido-hexakis(triphenylphosphine)hexapalladium(II)
 benzene nonasolvate
;
_journal_coeditor_code HB5293
_journal_issue 2
_journal_name_full 'Acta Crystallographica Section E'
_journal_page_first m147
_journal_paper_doi 10.1107/S1600536810000206
_journal_volume 66
_journal_year 2010
_chemical_formula_iupac '[Pd6 (C6 H5 Te)4 Te4 (C18 H15 P)6], 9C6 H6'
_chemical_formula_moiety 'C132 H110 P6 Pd6 Te8, 9(C6 H6)'
_chemical_formula_sum 'C186 H164 P6 Pd6 Te8'
_chemical_formula_weight 4244.19
_chemical_name_systematic
;
Bis(\m~2~-benzenetellurolato)bis(benzenetellurolato)tetra-\m~3~-tellurido-
hexakis(triphenylphosphine)hexapalladium(II) benzene nonasolvate
;
_space_group_IT_number 2
_symmetry_cell_setting triclinic
_symmetry_space_group_name_Hall '-P 1'
_symmetry_space_group_name_H-M 'P -1'
_atom_sites_solution_hydrogens geom
_atom_sites_solution_primary direct
_atom_sites_solution_secondary difmap
_audit_creation_method SHELXL-97
_cell_angle_alpha 81.9080(10)
_cell_angle_beta 62.3850(10)
_cell_angle_gamma 61.4710(10)
_cell_formula_units_Z 1
_cell_length_a 16.8836(3)
_cell_length_b 17.2857(3)
_cell_length_c 18.1216(3)
_cell_measurement_reflns_used 12698
_cell_measurement_temperature 120(2)
_cell_measurement_theta_max 26.00
_cell_measurement_theta_min 2.75
_cell_volume 4095.06(14)
_computing_cell_refinement 'DENZO-SMN (Otwinowski & Minor, 1997)'
_computing_data_collection 'COLLECT (Nonius, 1998)'
_computing_data_reduction 'DENZO-SMN (Otwinowski & Minor, 1997)'
_computing_molecular_graphics 'DIAMOND (Brandenburg & Berndt, 1999)'
_computing_publication_material 'WinGX (Farrugia, 1999)'
_computing_structure_refinement 'SHELXL97 (Sheldrick, 2008)'
_computing_structure_solution 'SHELXS97 (Sheldrick, 2008)'
_diffrn_ambient_temperature 120(2)
_diffrn_measured_fraction_theta_full 0.998
_diffrn_measured_fraction_theta_max 0.998
_diffrn_measurement_device_type 'Nonius KappaCCD'
_diffrn_measurement_method '\f scans, and \w scans with \k offsets'
_diffrn_radiation_monochromator graphite
_diffrn_radiation_source 'fine-focus sealed tube'
_diffrn_radiation_type MoK\a
_diffrn_radiation_wavelength 0.71073
_diffrn_reflns_av_R_equivalents 0.0679
_diffrn_reflns_av_sigmaI/netI 0.0515
_diffrn_reflns_limit_h_max 20
_diffrn_reflns_limit_h_min -20
_diffrn_reflns_limit_k_max 21
_diffrn_reflns_limit_k_min -21
_diffrn_reflns_limit_l_max 22
_diffrn_reflns_limit_l_min -22
_diffrn_reflns_number 79007
_diffrn_reflns_theta_full 26.00
_diffrn_reflns_theta_max 26.00
_diffrn_reflns_theta_min 2.75
_exptl_absorpt_coefficient_mu 2.152
_exptl_absorpt_correction_T_max 0.738
_exptl_absorpt_correction_T_min 0.615
_exptl_absorpt_correction_type psi-scan
_exptl_absorpt_process_details '(SHELXTL; Sheldrick, 2008)'
_exptl_crystal_colour red
_exptl_crystal_density_diffrn 1.721
_exptl_crystal_density_method 'not measured'
_exptl_crystal_description plate
_exptl_crystal_F_000 2062
_exptl_crystal_size_max 0.25
_exptl_crystal_size_mid 0.15
_exptl_crystal_size_min 0.15
_refine_diff_density_max 0.664
_refine_diff_density_min -0.927
_refine_ls_extinction_method none
_refine_ls_goodness_of_fit_ref 1.015
_refine_ls_hydrogen_treatment constr
_refine_ls_matrix_type full
_refine_ls_number_parameters 938
_refine_ls_number_reflns 16088
_refine_ls_number_restraints 0
_refine_ls_restrained_S_all 1.015
_refine_ls_R_factor_all 0.0500
_refine_ls_R_factor_gt 0.0309
_refine_ls_shift/su_max 0.001
_refine_ls_shift/su_mean 0.000
_refine_ls_structure_factor_coef Fsqd
_refine_ls_weighting_details 'calc w=1/[\s^2^(Fo^2^)+(0.0232P)^2^+2.3871P] where P=(Fo^2^+2Fc^2^)/3'
_refine_ls_weighting_scheme calc
_refine_ls_wR_factor_gt 0.0572
_refine_ls_wR_factor_ref 0.0616
_reflns_number_gt 12698
_reflns_number_total 16088
_reflns_threshold_expression I>2\s(I)
_cod_data_source_file hb5293.cif
_cod_data_source_block I
_cod_original_cell_volume 4095.06(12)
_cod_database_code 2224979
_cod_database_fobs_code 2224979

loop_
_symmetry_equiv_pos_as_xyz
'x, y, z'
'-x, -y, -z'

loop_
_atom_site_type_symbol
_atom_site_label
_atom_site_fract_x
_atom_site_fract_y
_atom_site_fract_z
_atom_site_U_iso_or_equiv
_atom_site_adp_type
_atom_site_calc_flag
_atom_site_refinement_flags
_atom_site_occupancy
_atom_site_disorder_assembly
_atom_site_disorder_group
Pd Pd1 0.344230(19) 0.152782(17) 0.025197(17) 0.01242(6) Uani d . 1 . .
Pd Pd2 0.259693(19) 0.173945(17) 0.238351(18) 0.01449(7) Uani d . 1 . .
Pd Pd3 0.333793(18) -0.026436(16) 0.110705(17) 0.01212(6) Uani d . 1 . .
Te Te1 0.500965(16) 0.175025(14) -0.081148(15) 0.01468(6) Uani d . 1 . .
Te Te2 0.377353(19) 0.160500(17) 0.302342(18) 0.02665(7) Uani d . 1 . .
Te Te3 0.425242(16) 0.055640(14) 0.119977(15) 0.01252(6) Uani d . 1 . .
Te Te4 0.194736(16) 0.137658(14) 0.150057(15) 0.01342(6) Uani d . 1 . .
P P1 0.25377(7) 0.23743(6) -0.04461(6) 0.0158(2) Uani d . 1 . .
P P2 0.10855(7) 0.29098(6) 0.32256(6) 0.0172(2) Uani d . 1 . .
P P3 0.23063(7) -0.07616(6) 0.10816(6) 0.0153(2) Uani d . 1 . .
C C11 0.4876(2) 0.2676(2) -0.0037(2) 0.0196(9) Uani d . 1 . .
C C12 0.4695(3) 0.3513(2) -0.0299(3) 0.0258(10) Uani d . 1 . .
H H12 0.4624 0.3657 -0.0798 0.031 Uiso calc R 1 . .
C C13 0.4617(3) 0.4138(3) 0.0169(3) 0.0347(11) Uani d . 1 . .
H H13 0.4475 0.4715 -0.0002 0.042 Uiso calc R 1 . .
C C14 0.4744(3) 0.3928(3) 0.0880(3) 0.0365(12) Uani d . 1 . .
H H14 0.4720 0.4349 0.1186 0.044 Uiso calc R 1 . .
C C15 0.4909(3) 0.3097(3) 0.1147(3) 0.0341(11) Uani d . 1 . .
H H15 0.4985 0.2953 0.1644 0.041 Uiso calc R 1 . .
C C16 0.4963(3) 0.2478(3) 0.0693(3) 0.0252(9) Uani d . 1 . .
H H16 0.5061 0.1914 0.0886 0.030 Uiso calc R 1 . .
C C21 0.3106(3) 0.2691(3) 0.3930(3) 0.0272(10) Uani d . 1 . .
C C22 0.3263(3) 0.3421(3) 0.3683(3) 0.0364(11) Uani d . 1 . .
H H22 0.3628 0.3459 0.3105 0.044 Uiso calc R 1 . .
C C23 0.2895(4) 0.4093(3) 0.4264(3) 0.0478(13) Uani d . 1 . .
H H23 0.3003 0.4593 0.4081 0.057 Uiso calc R 1 . .
C C24 0.2374(4) 0.4053(3) 0.5106(3) 0.0466(13) Uani d . 1 . .
H H24 0.2133 0.4513 0.5505 0.056 Uiso calc R 1 . .
C C25 0.2211(4) 0.3336(3) 0.5356(3) 0.0481(13) Uani d . 1 . .
H H25 0.1858 0.3297 0.5936 0.058 Uiso calc R 1 . .
C C26 0.2565(3) 0.2633(3) 0.4753(2) 0.0255(9) Uani d . 1 . .
H H26 0.2424 0.2149 0.4926 0.031 Uiso calc R 1 . .
C C111 0.3244(3) 0.2180(2) -0.1592(2) 0.0189(8) Uani d . 1 . .
C C112 0.3795(3) 0.1300(3) -0.1946(3) 0.0234(9) Uani d . 1 . .
H H112 0.3817 0.0837 -0.1592 0.028 Uiso calc R 1 . .
C C113 0.4307(3) 0.1097(3) -0.2804(3) 0.0307(10) Uani d . 1 . .
H H113 0.4663 0.0499 -0.3036 0.037 Uiso calc R 1 . .
C C114 0.4302(3) 0.1762(3) -0.3325(3) 0.0356(11) Uani d . 1 . .
H H114 0.4640 0.1624 -0.3915 0.043 Uiso calc R 1 . .
C C115 0.3806(3) 0.2624(3) -0.2985(3) 0.0358(11) Uani d . 1 . .
H H115 0.3824 0.3080 -0.3344 0.043 Uiso calc R 1 . .
C C116 0.3282(3) 0.2835(3) -0.2126(3) 0.0252(9) Uani d . 1 . .
H H116 0.2945 0.3433 -0.1900 0.030 Uiso calc R 1 . .
C C121 0.1400(3) 0.2302(2) -0.0226(2) 0.0159(8) Uani d . 1 . .
C C122 0.1400(3) 0.1772(2) -0.0733(2) 0.0211(9) Uani d . 1 . .
H H122 0.2002 0.1443 -0.1225 0.025 Uiso calc R 1 . .
C C123 0.0530(3) 0.1717(3) -0.0527(3) 0.0246(9) Uani d . 1 . .
H H123 0.0542 0.1347 -0.0878 0.029 Uiso calc R 1 . .
C C124 -0.0347(3) 0.2192(2) 0.0177(3) 0.0220(9) Uani d . 1 . .
H H124 -0.0945 0.2164 0.0307 0.026 Uiso calc R 1 . .
C C125 -0.0357(3) 0.2711(2) 0.0698(3) 0.0214(9) Uani d . 1 . .
H H125 -0.0964 0.3038 0.1189 0.026 Uiso calc R 1 . .
C C126 0.0512(3) 0.2758(2) 0.0509(2) 0.0168(8) Uani d . 1 . .
H H126 0.0506 0.3101 0.0880 0.020 Uiso calc R 1 . .
C C131 0.2042(2) 0.3545(2) -0.0188(2) 0.0166(8) Uani d . 1 . .
C C132 0.1424(3) 0.4190(2) -0.0508(3) 0.0248(9) Uani d . 1 . .
H H132 0.1263 0.4020 -0.0876 0.030 Uiso calc R 1 . .
C C133 0.1040(3) 0.5085(3) -0.0292(3) 0.0312(10) Uani d . 1 . .
H H133 0.0630 0.5523 -0.0521 0.037 Uiso calc R 1 . .
C C134 0.1256(3) 0.5335(3) 0.0252(3) 0.0300(10) Uani d . 1 . .
H H134 0.0992 0.5946 0.0398 0.036 Uiso calc R 1 . .
C C135 0.1848(3) 0.4710(3) 0.0584(3) 0.0300(10) Uani d . 1 . .
H H135 0.1988 0.4885 0.0964 0.036 Uiso calc R 1 . .
C C136 0.2245(3) 0.3816(2) 0.0362(2) 0.0230(9) Uani d . 1 . .
H H136 0.2661 0.3385 0.0590 0.028 Uiso calc R 1 . .
C C211 0.0053(3) 0.3386(2) 0.2928(2) 0.0212(9) Uani d . 1 . .
C C212 -0.0509(3) 0.2942(3) 0.3064(2) 0.0262(9) Uani d . 1 . .
H H212 -0.0323 0.2378 0.3269 0.031 Uiso calc R 1 . .
C C213 -0.1335(3) 0.3326(3) 0.2900(3) 0.0360(11) Uani d . 1 . .
H H213 -0.1716 0.3025 0.3002 0.043 Uiso calc R 1 . .
C C214 -0.1610(3) 0.4139(3) 0.2591(3) 0.0386(12) Uani d . 1 . .
H H214 -0.2186 0.4403 0.2491 0.046 Uiso calc R 1 . .
C C215 -0.1051(3) 0.4562(3) 0.2431(3) 0.0399(12) Uani d . 1 . .
H H215 -0.1228 0.5113 0.2201 0.048 Uiso calc R 1 . .
C C216 -0.0222(3) 0.4197(3) 0.2599(3) 0.0292(10) Uani d . 1 . .
H H216 0.0156 0.4503 0.2489 0.035 Uiso calc R 1 . .
C C221 0.0433(3) 0.2723(2) 0.4310(2) 0.0194(8) Uani d . 1 . .
C C222 -0.0607(3) 0.3235(2) 0.4812(2) 0.0233(9) Uani d . 1 . .
H H222 -0.1001 0.3716 0.4599 0.028 Uiso calc R 1 . .
C C223 -0.1062(3) 0.3038(3) 0.5624(3) 0.0285(10) Uani d . 1 . .
H H223 -0.1769 0.3388 0.5963 0.034 Uiso calc R 1 . .
C C224 -0.0510(3) 0.2349(3) 0.5945(3) 0.0317(10) Uani d . 1 . .
H H224 -0.0834 0.2223 0.6501 0.038 Uiso calc R 1 . .
C C225 0.0520(3) 0.1836(3) 0.5458(3) 0.0337(10) Uani d . 1 . .
H H225 0.0906 0.1364 0.5684 0.040 Uiso calc R 1 . .
C C226 0.0992(3) 0.2008(3) 0.4637(3) 0.0262(9) Uani d . 1 . .
H H226 0.1694 0.1640 0.4298 0.031 Uiso calc R 1 . .
C C231 0.1226(3) 0.3888(2) 0.3248(2) 0.0186(8) Uani d . 1 . .
C C232 0.2020(3) 0.3955(3) 0.2568(2) 0.0237(9) Uani d . 1 . .
H H232 0.2519 0.3467 0.2152 0.028 Uiso calc R 1 . .
C C233 0.2095(3) 0.4732(3) 0.2488(3) 0.0265(9) Uani d . 1 . .
H H233 0.2638 0.4779 0.2015 0.032 Uiso calc R 1 . .
C C234 0.1377(3) 0.5435(3) 0.3099(3) 0.0266(9) Uani d . 1 . .
H H234 0.1420 0.5970 0.3046 0.032 Uiso calc R 1 . .
C C235 0.0598(3) 0.5364(3) 0.3786(3) 0.0269(9) Uani d . 1 . .
H H235 0.0113 0.5848 0.4209 0.032 Uiso calc R 1 . .
C C236 0.0513(3) 0.4607(2) 0.3867(2) 0.0236(9) Uani d . 1 . .
H H236 -0.0030 0.4567 0.4344 0.028 Uiso calc R 1 . .
C C311 0.0970(2) -0.0132(2) 0.1846(2) 0.0163(8) Uani d . 1 . .
C C312 0.0308(3) 0.0606(2) 0.1626(3) 0.0204(8) Uani d . 1 . .
H H312 0.0534 0.0750 0.1065 0.025 Uiso calc R 1 . .
C C313 -0.0675(3) 0.1131(3) 0.2218(3) 0.0259(9) Uani d . 1 . .
H H313 -0.1124 0.1627 0.2060 0.031 Uiso calc R 1 . .
C C314 -0.1002(3) 0.0936(3) 0.3032(3) 0.0355(11) Uani d . 1 . .
H H314 -0.1677 0.1299 0.3437 0.043 Uiso calc R 1 . .
C C315 -0.0355(3) 0.0216(3) 0.3268(3) 0.0368(11) Uani d . 1 . .
H H315 -0.0585 0.0086 0.3834 0.044 Uiso calc R 1 . .
C C316 0.0626(3) -0.0314(3) 0.2680(3) 0.0263(9) Uani d . 1 . .
H H316 0.1070 -0.0806 0.2845 0.032 Uiso calc R 1 . .
C C321 0.2257(3) -0.0698(2) 0.0087(2) 0.0194(8) Uani d . 1 . .
C C322 0.1511(3) -0.0774(2) 0.0009(3) 0.0220(9) Uani d . 1 . .
H H322 0.0998 -0.0854 0.0486 0.026 Uiso calc R 1 . .
C C323 0.1520(3) -0.0733(3) -0.0765(3) 0.0272(10) Uani d . 1 . .
H H323 0.0998 -0.0764 -0.0812 0.033 Uiso calc R 1 . .
C C324 0.2282(3) -0.0647(3) -0.1466(3) 0.0292(10) Uani d . 1 . .
H H324 0.2299 -0.0641 -0.1998 0.035 Uiso calc R 1 . .
C C325 0.3021(3) -0.0570(3) -0.1392(3) 0.0278(10) Uani d . 1 . .
H H325 0.3544 -0.0509 -0.1874 0.033 Uiso calc R 1 . .
C C326 0.3002(3) -0.0581(2) -0.0620(2) 0.0215(9) Uani d . 1 . .
H H326 0.3499 -0.0508 -0.0571 0.026 Uiso calc R 1 . .
C C331 0.2620(3) -0.1905(2) 0.1336(3) 0.0197(9) Uani d . 1 . .
C C332 0.2848(3) -0.2164(2) 0.1997(2) 0.0227(9) Uani d . 1 . .
H H332 0.2843 -0.1750 0.2296 0.027 Uiso calc R 1 . .
C C333 0.3085(3) -0.3014(3) 0.2238(3) 0.0287(10) Uani d . 1 . .
H H333 0.3239 -0.3181 0.2697 0.034 Uiso calc R 1 . .
C C334 0.3095(3) -0.3612(3) 0.1803(3) 0.0343(11) Uani d . 1 . .
H H334 0.3243 -0.4191 0.1970 0.041 Uiso calc R 1 . .
C C335 0.2891(3) -0.3377(3) 0.1128(3) 0.0358(12) Uani d . 1 . .
H H335 0.2917 -0.3800 0.0824 0.043 Uiso calc R 1 . .
C C336 0.2648(3) -0.2523(2) 0.0887(3) 0.0259(10) Uani d . 1 . .
H H336 0.2502 -0.2361 0.0424 0.031 Uiso calc R 1 . .
C C31 0.1641(2) 0.8741(2) 0.44996(18) 0.0461(13) Uani d G 1 . .
H H31 0.1082 0.8662 0.4908 0.055 Uiso calc R 1 . .
C C32 0.14849(19) 0.95676(19) 0.4218(2) 0.0474(13) Uani d G 1 . .
H H32 0.0820 1.0053 0.4433 0.057 Uiso calc R 1 . .
C C33 0.2302(3) 0.9684(2) 0.3621(2) 0.0468(13) Uani d G 1 . .
H H33 0.2195 1.0249 0.3428 0.056 Uiso calc R 1 . .
C C34 0.3274(2) 0.8973(3) 0.33059(18) 0.0552(15) Uani d G 1 . .
H H34 0.3832 0.9053 0.2898 0.066 Uiso calc R 1 . .
C C35 0.34296(19) 0.8146(2) 0.3588(2) 0.0614(17) Uani d G 1 . .
H H35 0.4094 0.7661 0.3372 0.074 Uiso calc R 1 . .
C C36 0.2613(3) 0.80304(18) 0.4185(2) 0.0559(15) Uani d G 1 . .
H H36 0.2719 0.7465 0.4377 0.067 Uiso calc R 1 . .
C C41 0.8429(3) 0.7635(4) 0.2667(3) 0.085(3) Uani d G 1 . .
H H41 0.7896 0.7500 0.2805 0.102 Uiso calc R 1 . .
C C42 0.9431(3) 0.6978(3) 0.2279(3) 0.0702(18) Uani d G 1 . .
H H42 0.9583 0.6393 0.2153 0.084 Uiso calc R 1 . .
C C43 1.0211(2) 0.7176(2) 0.2077(2) 0.0509(14) Uani d G 1 . .
H H43 1.0895 0.6727 0.1812 0.061 Uiso calc R 1 . .
C C44 0.9989(2) 0.8031(2) 0.2262(2) 0.0459(13) Uani d G 1 . .
H H44 1.0522 0.8166 0.2123 0.055 Uiso calc R 1 . .
C C45 0.8987(3) 0.8688(2) 0.2649(2) 0.0641(17) Uani d G 1 . .
H H45 0.8836 0.9273 0.2776 0.077 Uiso calc R 1 . .
C C46 0.82076(18) 0.8490(3) 0.2852(2) 0.086(3) Uani d G 1 . .
H H46 0.7523 0.8940 0.3117 0.104 Uiso calc R 1 . .
C C61 0.6481(5) 0.3470(3) 0.1813(5) 0.111(3) Uani d G 1 . .
H H61 0.6751 0.2874 0.1615 0.133 Uiso calc R 1 . .
C C62 0.6851(3) 0.4013(4) 0.1289(3) 0.081(2) Uani d G 1 . .
H H62 0.7374 0.3788 0.0734 0.097 Uiso calc R 1 . .
C C63 0.6455(3) 0.4886(4) 0.1578(3) 0.078(2) Uani d G 1 . .
H H63 0.6708 0.5257 0.1221 0.094 Uiso calc R 1 . .
C C64 0.5690(4) 0.5215(4) 0.2391(4) 0.109(3) Uani d G 1 . .
H H64 0.5419 0.5812 0.2589 0.131 Uiso calc R 1 . .
C C65 0.5319(4) 0.4672(6) 0.2914(2) 0.145(5) Uani d G 1 . .
H H65 0.4796 0.4898 0.3470 0.174 Uiso calc R 1 . .
C C66 0.5715(5) 0.3800(5) 0.2625(4) 0.153(5) Uani d G 1 . .
H H66 0.5462 0.3428 0.2983 0.184 Uiso calc R 1 . .
C C51A 0.5375(5) 0.0513(5) 0.4413(5) 0.068(4) Uani d PG 0.529(7) A 1
H H51A 0.4891 0.0438 0.4342 0.082 Uiso calc PR 0.529(7) A 1
C C52A 0.5848(5) -0.0054(4) 0.4873(4) 0.056(3) Uani d PG 0.529(7) A 1
H H52A 0.5689 -0.0516 0.5116 0.067 Uiso calc PR 0.529(7) A 1
C C53A 0.6555(5) 0.0056(4) 0.4977(4) 0.042(3) Uani d PG 0.529(7) A 1
H H53A 0.6879 -0.0331 0.5291 0.051 Uiso calc PR 0.529(7) A 1
C C54A 0.6789(5) 0.0733(5) 0.4621(5) 0.045(4) Uani d PG 0.529(7) A 1
H H54A 0.7272 0.0808 0.4692 0.055 Uiso calc PR 0.529(7) A 1
C C55A 0.6315(6) 0.1300(5) 0.4161(5) 0.065(4) Uani d PG 0.529(7) A 1
H H55A 0.6475 0.1763 0.3918 0.078 Uiso calc PR 0.529(7) A 1
C C56A 0.5608(5) 0.1190(5) 0.4057(5) 0.063(4) Uani d PG 0.529(7) A 1
H H56A 0.5285 0.1577 0.3743 0.076 Uiso calc PR 0.529(7) A 1
C C51B 0.6639(6) 0.0341(5) 0.4321(5) 0.055(3) Uani d PG 0.471(7) A 2
H H51B 0.6940 -0.0273 0.4382 0.066 Uiso calc PR 0.471(7) A 2
C C52B 0.6661(6) 0.0928(6) 0.4753(5) 0.056(6) Uani d PG 0.471(7) A 2
H H52B 0.6978 0.0715 0.5109 0.067 Uiso calc PR 0.471(7) A 2
C C53B 0.6219(7) 0.1828(6) 0.4664(5) 0.054(3) Uani d PG 0.471(7) A 2
H H53B 0.6235 0.2229 0.4960 0.065 Uiso calc PR 0.471(7) A 2
C C54B 0.5756(6) 0.2140(5) 0.4144(5) 0.065(4) Uani d PG 0.471(7) A 2
H H54B 0.5454 0.2755 0.4083 0.078 Uiso calc PR 0.471(7) A 2
C C55B 0.5734(7) 0.1553(6) 0.3711(5) 0.070(5) Uani d PG 0.471(7) A 2
H H55B 0.5417 0.1766 0.3356 0.084 Uiso calc PR 0.471(7) A 2
C C56B 0.6175(7) 0.0653(5) 0.3800(6) 0.064(4) Uani d PG 0.471(7) A 2
H H56B 0.6160 0.0252 0.3505 0.077 Uiso calc PR 0.471(7) A 2
C C71 0.5776(15) 0.4406(12) 0.4774(14) 0.101(9) Uani d PG 0.50 B -3
H H71 0.6368 0.3849 0.4627 0.122 Uiso calc PR 0.50 B -3
C C72 0.483(2) 0.4444(14) 0.5128(14) 0.117(8) Uani d PG 0.50 B -3
H H72 0.4774 0.3913 0.5223 0.140 Uiso calc PR 0.50 B -3
C C73 0.3963(14) 0.526(2) 0.5343(14) 0.170(15) Uani d PG 0.50 B -3
H H73 0.3316 0.5284 0.5585 0.204 Uiso calc PR 0.50 B -3
C C74 0.404(2) 0.6035(13) 0.5204(17) 0.162(16) Uani d PG 0.50 B -3
H H74 0.3451 0.6591 0.5351 0.195 Uiso calc PR 0.50 B -3
C C75 0.499(3) 0.5997(13) 0.4850(18) 0.190(19) Uani d PG 0.50 B -3
H H75 0.5045 0.6528 0.4755 0.228 Uiso calc PR 0.50 B -3
C C76 0.5856(19) 0.5183(19) 0.4635(15) 0.134(13) Uani d PG 0.50 B -3
H H76 0.6503 0.5157 0.4393 0.160 Uiso calc PR 0.50 B -3

loop_
_atom_site_aniso_label
_atom_site_aniso_U_11
_atom_site_aniso_U_22
_atom_site_aniso_U_33
_atom_site_aniso_U_12
_atom_site_aniso_U_13
_atom_site_aniso_U_23
Pd1 0.01143(13) 0.01042(13) 0.01477(16) -0.00477(11) -0.00602(11) 0.00185(11)
Pd2 0.01403(14) 0.01323(14) 0.01385(16) -0.00471(11) -0.00557(12) -0.00152(11)
Pd3 0.01160(13) 0.00993(13) 0.01485(15) -0.00530(11) -0.00557(11) 0.00048(11)
Te1 0.01305(12) 0.01131(12) 0.01799(14) -0.00570(10) -0.00615(10) 0.00263(10)
Te2 0.02369(14) 0.02841(15) 0.02676(16) -0.00652(12) -0.01439(12) -0.00536(12)
Te3 0.01210(11) 0.01060(11) 0.01492(13) -0.00493(9) -0.00642(10) 0.00059(9)
Te4 0.01161(11) 0.01150(11) 0.01544(13) -0.00481(9) -0.00512(10) -0.00016(10)
P1 0.0149(5) 0.0137(5) 0.0178(5) -0.0052(4) -0.0086(4) 0.0026(4)
P2 0.0172(5) 0.0153(5) 0.0152(5) -0.0060(4) -0.0056(4) -0.0013(4)
P3 0.0151(5) 0.0139(5) 0.0185(5) -0.0090(4) -0.0066(4) 0.0017(4)
C11 0.0094(18) 0.0136(18) 0.027(2) -0.0042(15) -0.0011(16) -0.0049(17)
C12 0.017(2) 0.016(2) 0.039(3) -0.0090(17) -0.0075(18) 0.0020(18)
C13 0.022(2) 0.012(2) 0.060(4) -0.0071(17) -0.010(2) -0.004(2)
C14 0.028(2) 0.028(2) 0.045(3) -0.019(2) 0.002(2) -0.020(2)
C15 0.033(2) 0.045(3) 0.025(3) -0.026(2) -0.0024(19) -0.009(2)
C16 0.022(2) 0.024(2) 0.026(2) -0.0139(18) -0.0048(18) -0.0016(18)
C21 0.026(2) 0.032(2) 0.026(3) -0.0115(19) -0.0142(19) -0.0031(19)
C22 0.039(3) 0.037(3) 0.031(3) -0.017(2) -0.014(2) -0.002(2)
C23 0.058(3) 0.042(3) 0.043(3) -0.020(3) -0.025(3) -0.005(3)
C24 0.053(3) 0.036(3) 0.040(3) -0.010(2) -0.019(3) -0.015(2)
C25 0.054(3) 0.059(3) 0.021(3) -0.022(3) -0.010(2) -0.006(2)
C26 0.021(2) 0.026(2) 0.019(2) -0.0100(18) -0.0023(17) 0.0037(18)
C111 0.0129(18) 0.025(2) 0.019(2) -0.0080(16) -0.0087(16) 0.0024(17)
C112 0.021(2) 0.026(2) 0.024(2) -0.0114(18) -0.0108(18) 0.0043(18)
C113 0.017(2) 0.036(2) 0.030(3) -0.0062(19) -0.0062(19) -0.010(2)
C114 0.026(2) 0.059(3) 0.017(2) -0.021(2) -0.0040(19) 0.000(2)
C115 0.036(2) 0.052(3) 0.024(3) -0.027(2) -0.013(2) 0.015(2)
C116 0.026(2) 0.028(2) 0.025(2) -0.0160(18) -0.0118(19) 0.0091(19)
C121 0.0157(18) 0.0114(18) 0.019(2) -0.0055(15) -0.0092(16) 0.0063(16)
C122 0.020(2) 0.023(2) 0.017(2) -0.0084(17) -0.0069(17) -0.0003(17)
C123 0.026(2) 0.025(2) 0.029(2) -0.0134(18) -0.0161(19) 0.0038(19)
C124 0.020(2) 0.023(2) 0.029(2) -0.0117(17) -0.0151(18) 0.0092(18)
C125 0.0165(19) 0.0179(19) 0.023(2) -0.0050(16) -0.0082(17) 0.0041(17)
C126 0.0219(19) 0.0118(18) 0.018(2) -0.0071(16) -0.0117(17) 0.0057(16)
C131 0.0130(18) 0.0133(18) 0.020(2) -0.0050(15) -0.0056(16) 0.0013(16)
C132 0.024(2) 0.022(2) 0.028(2) -0.0086(18) -0.0132(18) 0.0022(18)
C133 0.027(2) 0.018(2) 0.044(3) -0.0056(18) -0.018(2) 0.009(2)
C134 0.030(2) 0.014(2) 0.038(3) -0.0061(18) -0.013(2) 0.0009(19)
C135 0.039(2) 0.024(2) 0.028(3) -0.014(2) -0.016(2) 0.0013(19)
C136 0.023(2) 0.018(2) 0.025(2) -0.0072(17) -0.0131(18) 0.0071(17)
C211 0.0160(19) 0.019(2) 0.015(2) -0.0004(16) -0.0022(16) -0.0067(16)
C212 0.024(2) 0.027(2) 0.022(2) -0.0069(18) -0.0083(18) -0.0075(18)
C213 0.023(2) 0.046(3) 0.036(3) -0.010(2) -0.012(2) -0.016(2)
C214 0.028(2) 0.036(3) 0.038(3) 0.005(2) -0.020(2) -0.014(2)
C215 0.049(3) 0.027(2) 0.041(3) -0.004(2) -0.032(2) 0.001(2)
C216 0.031(2) 0.028(2) 0.023(2) -0.0064(19) -0.0138(19) -0.0029(19)
C221 0.023(2) 0.0186(19) 0.017(2) -0.0109(17) -0.0073(17) -0.0014(16)
C222 0.028(2) 0.020(2) 0.020(2) -0.0134(18) -0.0055(18) -0.0036(17)
C223 0.027(2) 0.030(2) 0.023(2) -0.0169(19) -0.0017(19) -0.0054(19)
C224 0.046(3) 0.038(3) 0.019(2) -0.030(2) -0.011(2) 0.006(2)
C225 0.039(3) 0.039(3) 0.024(3) -0.023(2) -0.012(2) 0.011(2)
C226 0.028(2) 0.028(2) 0.024(2) -0.0142(19) -0.0117(19) 0.0013(19)
C231 0.023(2) 0.0162(19) 0.016(2) -0.0100(16) -0.0077(17) 0.0015(16)
C232 0.023(2) 0.023(2) 0.019(2) -0.0091(17) -0.0056(17) -0.0026(17)
C233 0.029(2) 0.030(2) 0.023(2) -0.0205(19) -0.0078(19) 0.0042(19)
C234 0.043(3) 0.022(2) 0.023(2) -0.022(2) -0.015(2) 0.0046(18)
C235 0.031(2) 0.019(2) 0.023(2) -0.0099(18) -0.0066(19) -0.0046(18)
C236 0.022(2) 0.022(2) 0.017(2) -0.0083(17) -0.0022(17) -0.0028(17)
C311 0.0132(18) 0.0157(18) 0.023(2) -0.0108(15) -0.0055(16) 0.0006(16)
C312 0.021(2) 0.024(2) 0.021(2) -0.0138(17) -0.0095(17) 0.0030(17)
C313 0.017(2) 0.023(2) 0.033(3) -0.0064(17) -0.0102(19) -0.0013(19)
C314 0.019(2) 0.024(2) 0.034(3) -0.0049(19) 0.0053(19) -0.003(2)
C315 0.036(3) 0.028(2) 0.021(3) -0.010(2) 0.001(2) 0.004(2)
C316 0.027(2) 0.021(2) 0.023(2) -0.0116(18) -0.0060(18) 0.0043(18)
C321 0.0189(19) 0.0164(19) 0.018(2) -0.0054(16) -0.0061(17) -0.0040(16)
C322 0.023(2) 0.020(2) 0.028(2) -0.0150(17) -0.0100(18) 0.0005(18)
C323 0.031(2) 0.025(2) 0.034(3) -0.0130(19) -0.021(2) -0.0015(19)
C324 0.039(3) 0.028(2) 0.024(2) -0.015(2) -0.017(2) -0.0010(19)
C325 0.029(2) 0.028(2) 0.020(2) -0.0143(19) -0.0038(18) -0.0028(18)
C326 0.019(2) 0.022(2) 0.025(2) -0.0116(17) -0.0097(18) 0.0013(18)
C331 0.0132(18) 0.0141(19) 0.029(2) -0.0088(16) -0.0053(17) 0.0019(17)
C332 0.0147(19) 0.019(2) 0.024(2) -0.0083(16) -0.0003(17) -0.0004(17)
C333 0.021(2) 0.022(2) 0.032(3) -0.0100(18) -0.0064(19) 0.0106(19)
C334 0.021(2) 0.014(2) 0.050(3) -0.0083(18) -0.003(2) 0.005(2)
C335 0.022(2) 0.018(2) 0.058(3) -0.0112(18) -0.007(2) -0.007(2)
C336 0.018(2) 0.020(2) 0.036(3) -0.0098(17) -0.0068(18) -0.0051(18)
C31 0.043(3) 0.070(4) 0.033(3) -0.038(3) -0.009(2) -0.003(3)
C32 0.046(3) 0.053(3) 0.043(3) -0.018(3) -0.022(3) -0.005(3)
C33 0.074(4) 0.056(3) 0.034(3) -0.042(3) -0.031(3) 0.009(3)
C34 0.054(3) 0.092(4) 0.035(3) -0.052(3) -0.012(3) -0.005(3)
C35 0.034(3) 0.071(4) 0.072(4) -0.011(3) -0.024(3) -0.025(3)
C36 0.080(4) 0.052(3) 0.067(4) -0.040(3) -0.050(4) 0.015(3)
C41 0.057(4) 0.176(8) 0.055(4) -0.076(5) -0.038(4) 0.052(5)
C42 0.091(5) 0.098(5) 0.067(4) -0.070(4) -0.054(4) 0.050(4)
C43 0.041(3) 0.065(4) 0.050(3) -0.024(3) -0.027(3) 0.022(3)
C44 0.045(3) 0.070(4) 0.036(3) -0.031(3) -0.025(2) 0.013(3)
C45 0.063(4) 0.078(4) 0.041(3) -0.013(3) -0.033(3) -0.003(3)
C46 0.034(3) 0.158(7) 0.032(3) -0.018(4) -0.017(3) 0.009(4)
C61 0.091(6) 0.127(7) 0.166(10) -0.070(6) -0.082(7) 0.036(7)
C62 0.040(3) 0.115(6) 0.072(5) -0.023(4) -0.026(3) 0.006(5)
C63 0.037(3) 0.110(6) 0.065(5) -0.018(4) -0.027(3) 0.023(4)
C64 0.078(5) 0.149(8) 0.086(6) -0.039(5) -0.035(5) -0.014(6)
C65 0.141(9) 0.262(15) 0.052(6) -0.127(10) -0.025(5) 0.017(8)
C66 0.156(10) 0.270(16) 0.114(9) -0.166(12) -0.069(8) 0.084(10)
C51A 0.059(7) 0.096(10) 0.056(8) -0.035(7) -0.026(6) -0.019(7)
C52A 0.052(6) 0.049(6) 0.056(7) -0.016(5) -0.021(5) -0.012(5)
C53A 0.026(5) 0.060(6) 0.027(6) -0.013(4) -0.005(4) -0.010(5)
C54A 0.025(7) 0.084(9) 0.022(7) -0.022(6) -0.010(6) 0.005(7)
C55A 0.041(6) 0.098(10) 0.051(8) -0.033(7) -0.023(5) 0.029(7)
C56A 0.044(8) 0.111(13) 0.039(8) -0.031(8) -0.029(7) 0.009(8)
C51B 0.044(7) 0.072(9) 0.027(7) -0.025(6) -0.003(5) 0.011(6)
C52B 0.030(9) 0.099(13) 0.017(8) -0.018(9) 0.000(6) -0.016(9)
C53B 0.055(7) 0.083(10) 0.029(7) -0.035(7) -0.019(6) -0.001(6)
C54B 0.081(9) 0.064(8) 0.052(8) -0.022(7) -0.043(7) 0.000(7)
C55B 0.051(8) 0.119(14) 0.046(10) -0.041(9) -0.026(8) 0.006(9)
C56B 0.062(9) 0.092(11) 0.059(10) -0.040(8) -0.039(8) 0.008(8)
C71 0.075(15) 0.097(18) 0.057(14) 0.011(15) -0.029(11) 0.013(14)
C72 0.15(3) 0.16(3) 0.043(14) -0.09(2) -0.022(17) 0.010(15)
C73 0.22(3) 0.18(3) 0.039(16) -0.10(3) -0.002(18) 0.014(19)
C74 0.112(19) 0.16(3) 0.045(12) 0.031(18) -0.013(12) 0.031(17)
C75 0.26(5) 0.17(3) 0.063(18) -0.12(3) -0.01(2) 0.015(19)
C76 0.060(14) 0.26(4) 0.052(16) -0.07(2) -0.011(13) 0.01(2)

loop_
_atom_type_symbol
_atom_type_description
_atom_type_scat_dispersion_real
_atom_type_scat_dispersion_imag
_atom_type_scat_source
C C 0.0033 0.0016 'International Tables Vol C Tables 4.2.6.8 and 6.1.1.4'
H H 0.0000 0.0000 'International Tables Vol C Tables 4.2.6.8 and 6.1.1.4'
P P 0.1023 0.0942 'International Tables Vol C Tables 4.2.6.8 and 6.1.1.4'
Pd Pd -0.9988 1.0072 'International Tables Vol C Tables 4.2.6.8 and 6.1.1.4'
Te Te -0.5308 1.6751 'International Tables Vol C Tables 4.2.6.8 and 6.1.1.4'

loop_
_geom_angle_atom_site_label_1
_geom_angle_atom_site_label_2
_geom_angle_atom_site_label_3
_geom_angle_site_symmetry_1
_geom_angle_site_symmetry_3
_geom_angle
_geom_angle_publ_flag
P1 Pd1 Te4 . . 95.55(3) ?
P1 Pd1 Te3 . . 172.28(3) ?
Te4 Pd1 Te3 . . 76.735(10) ?
P1 Pd1 Te1 . . 91.20(3) ?
Te4 Pd1 Te1 . . 170.035(13) ?
Te3 Pd1 Te1 . . 96.480(10) ?
P2 Pd2 Te4 . . 96.57(3) ?
P2 Pd2 Te3 . . 169.46(3) ?
Te4 Pd2 Te3 . . 76.752(10) ?
P2 Pd2 Te2 . . 101.95(3) ?
Te4 Pd2 Te2 . . 161.133(13) ?
Te3 Pd2 Te2 . . 85.393(11) ?
P3 Pd3 Te4 . . 93.92(2) ?
P3 Pd3 Te1 . 2_655 101.34(2) ?
Te4 Pd3 Te1 . 2_655 164.420(13) ?
P3 Pd3 Te3 . . 170.63(3) ?
Te4 Pd3 Te3 . . 76.711(10) ?
Te1 Pd3 Te3 2_655 . 88.017(10) ?
C11 Te1 Pd3 . 2_655 109.22(9) ?
C11 Te1 Pd1 . . 98.82(10) ?
Pd3 Te1 Pd1 2_655 . 108.806(11) ?
C21 Te2 Pd2 . . 113.88(10) ?
Pd2 Te3 Pd1 . . 82.639(10) ?
Pd2 Te3 Pd3 . . 92.981(11) ?
Pd1 Te3 Pd3 . . 78.618(10) ?
Pd2 Te3 Te4 . . 51.384(8) ?
Pd1 Te3 Te4 . . 51.407(8) ?
Pd3 Te3 Te4 . . 51.371(8) ?
Pd3 Te4 Pd2 . . 93.845(11) ?
Pd3 Te4 Pd1 . . 79.270(10) ?
Pd2 Te4 Pd1 . . 83.292(11) ?
Pd3 Te4 Te3 . . 51.918(8) ?
Pd2 Te4 Te3 . . 51.865(8) ?
Pd1 Te4 Te3 . . 51.859(8) ?
C131 P1 C121 . . 102.66(15) ?
C131 P1 C111 . . 105.90(17) ?
C121 P1 C111 . . 102.90(16) ?
C131 P1 Pd1 . . 110.95(12) ?
C121 P1 Pd1 . . 117.64(12) ?
C111 P1 Pd1 . . 115.40(11) ?
C231 P2 C221 . . 107.31(17) ?
C231 P2 C211 . . 99.87(17) ?
C221 P2 C211 . . 100.78(17) ?
C231 P2 Pd2 . . 111.61(12) ?
C221 P2 Pd2 . . 116.58(12) ?
C211 P2 Pd2 . . 118.77(12) ?
C321 P3 C331 . . 106.17(17) ?
C321 P3 C311 . . 103.31(16) ?
C331 P3 C311 . . 103.02(16) ?
C321 P3 Pd3 . . 114.63(12) ?
C331 P3 Pd3 . . 114.58(12) ?
C311 P3 Pd3 . . 113.83(11) ?
C16 C11 C12 . . 119.6(4) ?
C16 C11 Te1 . . 123.2(3) ?
C12 C11 Te1 . . 117.2(3) ?
C13 C12 C11 . . 119.9(4) ?
C13 C12 H12 . . 120.1 ?
C11 C12 H12 . . 120.1 ?
C14 C13 C12 . . 120.5(4) ?
C14 C13 H13 . . 119.8 ?
C12 C13 H13 . . 119.8 ?
C13 C14 C15 . . 119.5(4) ?
C13 C14 H14 . . 120.2 ?
C15 C14 H14 . . 120.2 ?
C16 C15 C14 . . 120.3(4) ?
C16 C15 H15 . . 119.9 ?
C14 C15 H15 . . 119.9 ?
C11 C16 C15 . . 120.1(4) ?
C11 C16 H16 . . 119.9 ?
C15 C16 H16 . . 119.9 ?
C26 C21 C22 . . 120.5(4) ?
C26 C21 Te2 . . 119.1(3) ?
C22 C21 Te2 . . 120.3(3) ?
C23 C22 C21 . . 120.8(5) ?
C23 C22 H22 . . 119.6 ?
C21 C22 H22 . . 119.6 ?
C24 C23 C22 . . 121.0(5) ?
C24 C23 H23 . . 119.5 ?
C22 C23 H23 . . 119.5 ?
C25 C24 C23 . . 118.6(4) ?
C25 C24 H24 . . 120.7 ?
C23 C24 H24 . . 120.7 ?
C24 C25 C26 . . 121.3(4) ?
C24 C25 H25 . . 119.4 ?
C26 C25 H25 . . 119.4 ?
C21 C26 C25 . . 117.7(4) ?
C21 C26 H26 . . 121.1 ?
C25 C26 H26 . . 121.1 ?
C116 C111 C112 . . 118.2(4) ?
C116 C111 P1 . . 124.9(3) ?
C112 C111 P1 . . 116.9(3) ?
C113 C112 C111 . . 120.7(4) ?
C113 C112 H112 . . 119.6 ?
C111 C112 H112 . . 119.6 ?
C114 C113 C112 . . 120.2(4) ?
C114 C113 H113 . . 119.9 ?
C112 C113 H113 . . 119.9 ?
C115 C114 C113 . . 119.6(4) ?
C115 C114 H114 . . 120.2 ?
C113 C114 H114 . . 120.2 ?
C114 C115 C116 . . 120.6(4) ?
C114 C115 H115 . . 119.7 ?
C116 C115 H115 . . 119.7 ?
C115 C116 C111 . . 120.6(4) ?
C115 C116 H116 . . 119.7 ?
C111 C116 H116 . . 119.7 ?
C122 C121 C126 . . 118.5(3) ?
C122 C121 P1 . . 122.6(3) ?
C126 C121 P1 . . 118.8(3) ?
C121 C122 C123 . . 120.6(4) ?
C121 C122 H122 . . 119.7 ?
C123 C122 H122 . . 119.7 ?
C124 C123 C122 . . 120.5(4) ?
C124 C123 H123 . . 119.7 ?
C122 C123 H123 . . 119.7 ?
C123 C124 C125 . . 119.8(3) ?
C123 C124 H124 . . 120.1 ?
C125 C124 H124 . . 120.1 ?
C124 C125 C126 . . 120.3(3) ?
C124 C125 H125 . . 119.8 ?
C126 C125 H125 . . 119.8 ?
C125 C126 C121 . . 120.3(3) ?
C125 C126 H126 . . 119.9 ?
C121 C126 H126 . . 119.9 ?
C136 C131 C132 . . 118.3(3) ?
C136 C131 P1 . . 120.3(3) ?
C132 C131 P1 . . 121.3(3) ?
C131 C132 C133 . . 120.3(4) ?
C131 C132 H132 . . 119.9 ?
C133 C132 H132 . . 119.9 ?
C134 C133 C132 . . 120.1(4) ?
C134 C133 H133 . . 120.0 ?
C132 C133 H133 . . 120.0 ?
C135 C134 C133 . . 120.4(4) ?
C135 C134 H134 . . 119.8 ?
C133 C134 H134 . . 119.8 ?
C134 C135 C136 . . 119.8(4) ?
C134 C135 H135 . . 120.1 ?
C136 C135 H135 . . 120.1 ?
C131 C136 C135 . . 121.1(3) ?
C131 C136 H136 . . 119.5 ?
C135 C136 H136 . . 119.5 ?
C216 C211 C212 . . 118.2(4) ?
C216 C211 P2 . . 122.0(3) ?
C212 C211 P2 . . 119.7(3) ?
C213 C212 C211 . . 120.2(4) ?
C213 C212 H212 . . 119.9 ?
C211 C212 H212 . . 119.9 ?
C214 C213 C212 . . 120.8(4) ?
C214 C213 H213 . . 119.6 ?
C212 C213 H213 . . 119.6 ?
C215 C214 C213 . . 119.6(4) ?
C215 C214 H214 . . 120.2 ?
C213 C214 H214 . . 120.2 ?
C214 C215 C216 . . 120.9(4) ?
C214 C215 H215 . . 119.6 ?
C216 C215 H215 . . 119.6 ?
C211 C216 C215 . . 120.3(4) ?
C211 C216 H216 . . 119.8 ?
C215 C216 H216 . . 119.8 ?
C222 C221 C226 . . 118.7(4) ?
C222 C221 P2 . . 122.8(3) ?
C226 C221 P2 . . 118.4(3) ?
C223 C222 C221 . . 119.8(4) ?
C223 C222 H222 . . 120.1 ?
C221 C222 H222 . . 120.1 ?
C224 C223 C222 . . 121.2(4) ?
C224 C223 H223 . . 119.4 ?
C222 C223 H223 . . 119.4 ?
C223 C224 C225 . . 119.9(4) ?
C223 C224 H224 . . 120.1 ?
C225 C224 H224 . . 120.1 ?
C224 C225 C226 . . 120.1(4) ?
C224 C225 H225 . . 119.9 ?
C226 C225 H225 . . 119.9 ?
C225 C226 C221 . . 120.2(4) ?
C225 C226 H226 . . 119.9 ?
C221 C226 H226 . . 119.9 ?
C232 C231 C236 . . 118.8(3) ?
C232 C231 P2 . . 117.4(3) ?
C236 C231 P2 . . 123.4(3) ?
C231 C232 C233 . . 120.6(4) ?
C231 C232 H232 . . 119.7 ?
C233 C232 H232 . . 119.7 ?
C234 C233 C232 . . 119.5(4) ?
C234 C233 H233 . . 120.3 ?
C232 C233 H233 . . 120.3 ?
C235 C234 C233 . . 120.1(4) ?
C235 C234 H234 . . 119.9 ?
C233 C234 H234 . . 119.9 ?
C236 C235 C234 . . 120.8(4) ?
C236 C235 H235 . . 119.6 ?
C234 C235 H235 . . 119.6 ?
C235 C236 C231 . . 120.2(4) ?
C235 C236 H236 . . 119.9 ?
C231 C236 H236 . . 119.9 ?
C312 C311 C316 . . 118.4(3) ?
C312 C311 P3 . . 120.2(3) ?
C316 C311 P3 . . 120.9(3) ?
C313 C312 C311 . . 120.7(4) ?
C313 C312 H312 . . 119.7 ?
C311 C312 H312 . . 119.7 ?
C314 C313 C312 . . 120.0(4) ?
C314 C313 H313 . . 120.0 ?
C312 C313 H313 . . 120.0 ?
C313 C314 C315 . . 120.4(4) ?
C313 C314 H314 . . 119.8 ?
C315 C314 H314 . . 119.8 ?
C316 C315 C314 . . 120.0(4) ?
C316 C315 H315 . . 120.0 ?
C314 C315 H315 . . 120.0 ?
C315 C316 C311 . . 120.5(4) ?
C315 C316 H316 . . 119.7 ?
C311 C316 H316 . . 119.7 ?
C326 C321 C322 . . 119.2(4) ?
C326 C321 P3 . . 118.3(3) ?
C322 C321 P3 . . 122.5(3) ?
C323 C322 C321 . . 119.9(4) ?
C323 C322 H322 . . 120.0 ?
C321 C322 H322 . . 120.0 ?
C324 C323 C322 . . 120.4(4) ?
C324 C323 H323 . . 119.8 ?
C322 C323 H323 . . 119.8 ?
C325 C324 C323 . . 119.8(4) ?
C325 C324 H324 . . 120.1 ?
C323 C324 H324 . . 120.1 ?
C326 C325 C324 . . 120.4(4) ?
C326 C325 H325 . . 119.8 ?
C324 C325 H325 . . 119.8 ?
C325 C326 C321 . . 120.3(4) ?
C325 C326 H326 . . 119.8 ?
C321 C326 H326 . . 119.8 ?
C332 C331 C336 . . 118.9(4) ?
C332 C331 P3 . . 117.7(3) ?
C336 C331 P3 . . 123.4(3) ?
C331 C332 C333 . . 121.6(4) ?
C331 C332 H332 . . 119.2 ?
C333 C332 H332 . . 119.2 ?
C334 C333 C332 . . 119.1(4) ?
C334 C333 H333 . . 120.5 ?
C332 C333 H333 . . 120.5 ?
C333 C334 C335 . . 120.6(4) ?
C333 C334 H334 . . 119.7 ?
C335 C334 H334 . . 119.7 ?
C334 C335 C336 . . 120.5(4) ?
C334 C335 H335 . . 119.7 ?
C336 C335 H335 . . 119.7 ?
C335 C336 C331 . . 119.3(4) ?
C335 C336 H336 . . 120.4 ?
C331 C336 H336 . . 120.4 ?
C32 C31 C36 . . 120.0 ?
C32 C31 H31 . . 120.0 ?
C36 C31 H31 . . 120.0 ?
C31 C32 C33 . . 120.0 ?
C31 C32 H32 . . 120.0 ?
C33 C32 H32 . . 120.0 ?
C34 C33 C32 . . 120.0 ?
C34 C33 H33 . . 120.0 ?
C32 C33 H33 . . 120.0 ?
C35 C34 C33 . . 120.0 ?
C35 C34 H34 . . 120.0 ?
C33 C34 H34 . . 120.0 ?
C34 C35 C36 . . 120.0 ?
C34 C35 H35 . . 120.0 ?
C36 C35 H35 . . 120.0 ?
C35 C36 C31 . . 120.0 ?
C35 C36 H36 . . 120.0 ?
C31 C36 H36 . . 120.0 ?
C42 C41 C46 . . 120.0 ?
C42 C41 H41 . . 120.0 ?
C46 C41 H41 . . 120.0 ?
C43 C42 C41 . . 120.0 ?
C43 C42 H42 . . 120.0 ?
C41 C42 H42 . . 120.0 ?
C42 C43 C44 . . 120.0 ?
C42 C43 H43 . . 120.0 ?
C44 C43 H43 . . 120.0 ?
C45 C44 C43 . . 120.0 ?
C45 C44 H44 . . 120.0 ?
C43 C44 H44 . . 120.0 ?
C46 C45 C44 . . 120.0 ?
C46 C45 H45 . . 120.0 ?
C44 C45 H45 . . 120.0 ?
C45 C46 C41 . . 120.0 ?
C45 C46 H46 . . 120.0 ?
C41 C46 H46 . . 120.0 ?
C62 C61 C66 . . 120.0 ?
C62 C61 H61 . . 120.0 ?
C66 C61 H61 . . 120.0 ?
C61 C62 C63 . . 120.0 ?
C61 C62 H62 . . 120.0 ?
C63 C62 H62 . . 120.0 ?
C64 C63 C62 . . 120.0 ?
C64 C63 H63 . . 120.0 ?
C62 C63 H63 . . 120.0 ?
C65 C64 C63 . . 120.0 ?
C65 C64 H64 . . 120.0 ?
C63 C64 H64 . . 120.0 ?
C64 C65 C66 . . 120.0 ?
C64 C65 H65 . . 120.0 ?
C66 C65 H65 . . 120.0 ?
C65 C66 C61 . . 120.0 ?
C65 C66 H66 . . 120.0 ?
C61 C66 H66 . . 120.0 ?
C52A C51A C56A . . 120.0 ?
C52A C51A H51A . . 120.0 ?
C56A C51A H51A . . 120.0 ?
C51A C52A C53A . . 120.0 ?
C51A C52A H52A . . 120.0 ?
C53A C52A H52A . . 120.0 ?
C52A C53A C54A . . 120.0 ?
C52A C53A H53A . . 120.0 ?
C54A C53A H53A . . 120.0 ?
C55A C54A C53A . . 120.0 ?
C55A C54A H54A . . 120.0 ?
C53A C54A H54A . . 120.0 ?
C56A C55A C54A . . 120.0 ?
C56A C55A H55A . . 120.0 ?
C54A C55A H55A . . 120.0 ?
C55A C56A C51A . . 120.0 ?
C55A C56A H56A . . 120.0 ?
C51A C56A H56A . . 120.0 ?
C52B C51B C56B . . 120.0 ?
C52B C51B H51B . . 120.0 ?
C56B C51B H51B . . 120.0 ?
C53B C52B C51B . . 120.0 ?
C53B C52B H52B . . 120.0 ?
C51B C52B H52B . . 120.0 ?
C52B C53B C54B . . 120.0 ?
C52B C53B H53B . . 120.0 ?
C54B C53B H53B . . 120.0 ?
C55B C54B C53B . . 120.0 ?
C55B C54B H54B . . 120.0 ?
C53B C54B H54B . . 120.0 ?
C54B C55B C56B . . 120.0 ?
C54B C55B H55B . . 120.0 ?
C56B C55B H55B . . 120.0 ?
C55B C56B C51B . . 120.0 ?
C55B C56B H56B . . 120.0 ?
C51B C56B H56B . . 120.0 ?
C72 C71 C76 . . 120.0 ?
C72 C71 H71 . . 120.0 ?
C76 C71 H71 . . 120.0 ?
C73 C72 C71 . . 120.0 ?
C73 C72 H72 . . 120.0 ?
C71 C72 H72 . . 120.0 ?
C74 C73 C72 . . 120.0 ?
C74 C73 H73 . . 120.0 ?
C72 C73 H73 . . 120.0 ?
C75 C74 C73 . . 120.0 ?
C75 C74 H74 . . 120.0 ?
C73 C74 H74 . . 120.0 ?
C74 C75 C76 . . 120.0 ?
C74 C75 H75 . . 120.0 ?
C76 C75 H75 . . 120.0 ?
C75 C76 C71 . . 120.0 ?
C75 C76 H76 . . 120.0 ?
C71 C76 H76 . . 120.0 ?

loop_
_geom_bond_atom_site_label_1
_geom_bond_atom_site_label_2
_geom_bond_site_symmetry_2
_geom_bond_distance
_geom_bond_publ_flag
Pd1 P1 . 2.2825(9) yes
Pd1 Te4 . 2.5938(4) yes
Pd1 Te3 . 2.6101(3) yes
Pd1 Te1 . 2.6268(4) yes
Pd2 P2 . 2.2937(9) yes
Pd2 Te4 . 2.5928(3) yes
Pd2 Te3 . 2.6101(3) yes
Pd2 Te2 . 2.6389(4) yes
Pd3 P3 . 2.3001(9) yes
Pd3 Te4 . 2.5928(3) yes
Pd3 Te1 2_655 2.6124(3) yes
Pd3 Te3 . 2.6125(3) yes
Te1 C11 . 2.139(4) n
Te1 Pd3 2_655 2.6124(3) ?
Te2 C21 . 2.151(4) n
Te3 Te4 . 3.2301(3) ?
P1 C131 . 1.816(4) ?
P1 C121 . 1.835(3) ?
P1 C111 . 1.834(4) ?
P2 C231 . 1.823(4) ?
P2 C221 . 1.826(4) ?
P2 C211 . 1.839(4) ?
P3 C321 . 1.829(4) ?
P3 C331 . 1.836(4) ?
P3 C311 . 1.837(3) ?
C11 C16 . 1.378(6) ?
C11 C12 . 1.389(5) ?
C12 C13 . 1.387(6) ?
C12 H12 . 0.9500 ?
C13 C14 . 1.373(7) ?
C13 H13 . 0.9500 ?
C14 C15 . 1.387(6) ?
C14 H14 . 0.9500 ?
C15 C16 . 1.384(5) ?
C15 H15 . 0.9500 ?
C16 H16 . 0.9500 ?
C21 C26 . 1.360(6) ?
C21 C22 . 1.383(6) ?
C22 C23 . 1.376(6) ?
C22 H22 . 0.9500 ?
C23 C24 . 1.375(7) ?
C23 H23 . 0.9500 ?
C24 C25 . 1.368(7) ?
C24 H24 . 0.9500 ?
C25 C26 . 1.449(6) ?
C25 H25 . 0.9500 ?
C26 H26 . 0.9500 ?
C111 C116 . 1.389(5) ?
C111 C112 . 1.400(5) ?
C112 C113 . 1.381(6) ?
C112 H112 . 0.9500 ?
C113 C114 . 1.379(6) ?
C113 H113 . 0.9500 ?
C114 C115 . 1.376(6) ?
C114 H114 . 0.9500 ?
C115 C116 . 1.384(6) ?
C115 H115 . 0.9500 ?
C116 H116 . 0.9500 ?
C121 C122 . 1.386(5) ?
C121 C126 . 1.400(5) ?
C122 C123 . 1.386(5) ?
C122 H122 . 0.9500 ?
C123 C124 . 1.370(5) ?
C123 H123 . 0.9500 ?
C124 C125 . 1.380(5) ?
C124 H124 . 0.9500 ?
C125 C126 . 1.385(5) ?
C125 H125 . 0.9500 ?
C126 H126 . 0.9500 ?
C131 C136 . 1.390(5) ?
C131 C132 . 1.391(5) ?
C132 C133 . 1.395(5) ?
C132 H132 . 0.9500 ?
C133 C134 . 1.375(6) ?
C133 H133 . 0.9500 ?
C134 C135 . 1.369(6) ?
C134 H134 . 0.9500 ?
C135 C136 . 1.390(5) ?
C135 H135 . 0.9500 ?
C136 H136 . 0.9500 ?
C211 C216 . 1.391(5) ?
C211 C212 . 1.405(5) ?
C212 C213 . 1.384(5) ?
C212 H212 . 0.9500 ?
C213 C214 . 1.379(6) ?
C213 H213 . 0.9500 ?
C214 C215 . 1.361(7) ?
C214 H214 . 0.9500 ?
C215 C216 . 1.395(6) ?
C215 H215 . 0.9500 ?
C216 H216 . 0.9500 ?
C221 C222 . 1.398(5) ?
C221 C226 . 1.404(5) ?
C222 C223 . 1.390(6) ?
C222 H222 . 0.9500 ?
C223 C224 . 1.369(6) ?
C223 H223 . 0.9500 ?
C224 C225 . 1.383(6) ?
C224 H224 . 0.9500 ?
C225 C226 . 1.393(6) ?
C225 H225 . 0.9500 ?
C226 H226 . 0.9500 ?
C231 C232 . 1.382(5) ?
C231 C236 . 1.401(5) ?
C232 C233 . 1.390(5) ?
C232 H232 . 0.9500 ?
C233 C234 . 1.379(6) ?
C233 H233 . 0.9500 ?
C234 C235 . 1.374(6) ?
C234 H234 . 0.9500 ?
C235 C236 . 1.364(5) ?
C235 H235 . 0.9500 ?
C236 H236 . 0.9500 ?
C311 C312 . 1.394(5) ?
C311 C316 . 1.396(5) ?
C312 C313 . 1.383(5) ?
C312 H312 . 0.9500 ?
C313 C314 . 1.370(6) ?
C313 H313 . 0.9500 ?
C314 C315 . 1.382(6) ?
C314 H314 . 0.9500 ?
C315 C316 . 1.381(6) ?
C315 H315 . 0.9500 ?
C316 H316 . 0.9500 ?
C321 C326 . 1.393(5) ?
C321 C322 . 1.395(5) ?
C322 C323 . 1.388(5) ?
C322 H322 . 0.9500 ?
C323 C324 . 1.382(6) ?
C323 H323 . 0.9500 ?
C324 C325 . 1.382(5) ?
C324 H324 . 0.9500 ?
C325 C326 . 1.382(5) ?
C325 H325 . 0.9500 ?
C326 H326 . 0.9500 ?
C331 C332 . 1.378(5) ?
C331 C336 . 1.401(5) ?
C332 C333 . 1.390(5) ?
C332 H332 . 0.9500 ?
C333 C334 . 1.374(6) ?
C333 H333 . 0.9500 ?
C334 C335 . 1.377(7) ?
C334 H334 . 0.9500 ?
C335 C336 . 1.395(6) ?
C335 H335 . 0.9500 ?
C336 H336 . 0.9500 ?
C31 C32 . 1.3900 ?
C31 C36 . 1.3900 ?
C31 H31 . 0.9500 ?
C32 C33 . 1.3900 ?
C32 H32 . 0.9500 ?
C33 C34 . 1.3900 ?
C33 H33 . 0.9500 ?
C34 C35 . 1.3900 ?
C34 H34 . 0.9500 ?
C35 C36 . 1.3900 ?
C35 H35 . 0.9500 ?
C36 H36 . 0.9500 ?
C41 C42 . 1.3900 ?
C41 C46 . 1.3900 ?
C41 H41 . 0.9500 ?
C42 C43 . 1.3900 ?
C42 H42 . 0.9500 ?
C43 C44 . 1.3900 ?
C43 H43 . 0.9500 ?
C44 C45 . 1.3900 ?
C44 H44 . 0.9500 ?
C45 C46 . 1.3900 ?
C45 H45 . 0.9500 ?
C46 H46 . 0.9500 ?
C61 C62 . 1.3900 ?
C61 C66 . 1.3900 ?
C61 H61 . 0.9500 ?
C62 C63 . 1.3900 ?
C62 H62 . 0.9500 ?
C63 C64 . 1.3900 ?
C63 H63 . 0.9500 ?
C64 C65 . 1.3900 ?
C64 H64 . 0.9500 ?
C65 C66 . 1.3900 ?
C65 H65 . 0.9500 ?
C66 H66 . 0.9500 ?
C51A C52A . 1.3900 ?
C51A C56A . 1.3900 ?
C51A H51A . 0.9500 ?
C52A C53A . 1.3900 ?
C52A H52A . 0.9500 ?
C53A C54A . 1.3900 ?
C53A H53A . 0.9500 ?
C54A C55A . 1.3900 ?
C54A H54A . 0.9500 ?
C55A C56A . 1.3900 ?
C55A H55A . 0.9500 ?
C56A H56A . 0.9500 ?
C51B C52B . 1.3900 ?
C51B C56B . 1.3900 ?
C51B H51B . 0.9500 ?
C52B C53B . 1.3900 ?
C52B H52B . 0.9500 ?
C53B C54B . 1.3900 ?
C53B H53B . 0.9500 ?
C54B C55B . 1.3900 ?
C54B H54B . 0.9500 ?
C55B C56B . 1.3900 ?
C55B H55B . 0.9500 ?
C56B H56B . 0.9500 ?
C71 C72 . 1.3900 ?
C71 C76 . 1.3900 ?
C71 H71 . 0.9500 ?
C72 C73 . 1.3900 ?
C72 H72 . 0.9500 ?
C73 C74 . 1.3900 ?
C73 H73 . 0.9500 ?
C74 C75 . 1.3900 ?
C74 H74 . 0.9500 ?
C75 C76 . 1.3900 ?
C75 H75 . 0.9500 ?
C76 H76 . 0.9500 ?
